data_2214944
loop_
_publ_author_name
'Huan-Mei Guo'

_publ_section_title
;
 4-Methoxybenzaldehyde 2-methylpropanoylhydrazone
;
_journal_coeditor_code AT2366
_journal_issue 9
_journal_name_full 'Acta Crystallographica Section E'
_journal_page_first o3786
_journal_page_last o3786
_journal_paper_doi 10.1107/S1600536807038913
_journal_volume 63
_journal_year 2007
_chemical_formula_iupac 'C12 H18 N2 O3 , H2 O'
_chemical_formula_moiety 'C12 H18 N2 O3 , H2 O'
_chemical_formula_sum 'C12 H18 N2 O3'
_chemical_formula_weight 238.28
_chemical_name_systematic
;
4-Methoxybenzaldehyde 2-methylpropanoylhydrazone
;
_space_group_IT_number 14
_symmetry_cell_setting monoclinic
_symmetry_space_group_name_Hall '-P 2ybc'
_symmetry_space_group_name_H-M 'P 1 21/c 1'
_atom_sites_solution_hydrogens geom
_atom_sites_solution_primary direct
_atom_sites_solution_secondary difmap
_audit_creation_method SHELXL97
_cell_angle_alpha 90.00
_cell_angle_beta 112.636(4)
_cell_angle_gamma 90.00
_cell_formula_units_Z 4
_cell_length_a 11.184(3)
_cell_length_b 12.732(3)
_cell_length_c 10.634(3)
_cell_measurement_temperature 294(2)
_cell_measurement_theta_max 26.46
_cell_measurement_theta_min 1.97
_cell_volume 1397.6(6)
_computing_cell_refinement SMART
_computing_data_collection 'SMART (Bruker, 1997)'
_computing_data_reduction 'SAINT (Bruker, 1997)'
_computing_molecular_graphics 'SHELXTL/PC (Sheldrick, 1990)'
_computing_publication_material 'WinGX (Farrugia, 1999)'
_computing_structure_refinement 'SHELXL97 (Sheldrick, 1997)'
_computing_structure_solution 'SHELXS97 (Sheldrick, 1997)'
_diffrn_ambient_temperature 294(2)
_diffrn_measured_fraction_theta_full 0.992
_diffrn_measured_fraction_theta_max 0.992
_diffrn_measurement_device_type 'Bruker SMART CCD area-detector'
_diffrn_measurement_method '\f and \w'
_diffrn_radiation_monochromator graphite
_diffrn_radiation_source 'fine-focus sealed tube'
_diffrn_radiation_type MoK\a
_diffrn_radiation_wavelength 0.71073
_diffrn_reflns_av_R_equivalents 0.0486
_diffrn_reflns_av_sigmaI/netI 0.0603
_diffrn_reflns_limit_h_max 10
_diffrn_reflns_limit_h_min -13
_diffrn_reflns_limit_k_max 14
_diffrn_reflns_limit_k_min -15
_diffrn_reflns_limit_l_max 13
_diffrn_reflns_limit_l_min -12
_diffrn_reflns_number 7894
_diffrn_reflns_theta_full 26.46
_diffrn_reflns_theta_max 26.46
_diffrn_reflns_theta_min 1.97
_diffrn_standards_number 0
_exptl_absorpt_coefficient_mu 0.082
_exptl_absorpt_correction_T_max 0.9838
_exptl_absorpt_correction_T_min 0.9790
_exptl_absorpt_correction_type none
_exptl_crystal_colour colourless
_exptl_crystal_density_diffrn 1.133
_exptl_crystal_density_method 'not measured'
_exptl_crystal_description block
_exptl_crystal_F_000 512
_exptl_crystal_size_max 0.26
_exptl_crystal_size_mid 0.24
_exptl_crystal_size_min 0.20
_refine_diff_density_max 0.133
_refine_diff_density_min -0.164
_refine_ls_extinction_method none
_refine_ls_goodness_of_fit_ref 0.976
_refine_ls_hydrogen_treatment mixed
_refine_ls_matrix_type full
_refine_ls_number_parameters 165
_refine_ls_number_reflns 2852
_refine_ls_number_restraints 15
_refine_ls_restrained_S_all 0.993
_refine_ls_R_factor_all 0.1320
_refine_ls_R_factor_gt 0.0466
_refine_ls_shift/su_max 0.000
_refine_ls_shift/su_mean 0.000
_refine_ls_structure_factor_coef Fsqd
_refine_ls_weighting_details 'calc w = 1/[\s^2^(Fo^2^)+(0.0667P)^2^+0.0773P] where P=(Fo^2^+2Fc^2^)/3'
_refine_ls_weighting_scheme calc
_refine_ls_wR_factor_gt 0.1146
_refine_ls_wR_factor_ref 0.1535
_reflns_number_gt 1213
_reflns_number_total 2852
_reflns_threshold_expression I>2\s(I)
_cod_data_source_file at2366.cif
_cod_data_source_block I
_cod_original_cell_volume 1397.5(6)
_cod_original_sg_symbol_H-M 'P 21/c'
_cod_database_code 2214944
_cod_database_fobs_code 2214944

loop_
_symmetry_equiv_pos_as_xyz
'x, y, z'
'-x, y+1/2, -z+1/2'
'-x, -y, -z'
'x, -y-1/2, z-1/2'

loop_
_atom_site_type_symbol
_atom_site_label
_atom_site_fract_x
_atom_site_fract_y
_atom_site_fract_z
_atom_site_U_iso_or_equiv
_atom_site_adp_type
_atom_site_calc_flag
_atom_site_refinement_flags
_atom_site_occupancy
O O1 0.36412(18) 0.09825(15) 0.47380(19) 0.0995(6) Uani d . 1
O O2 1.00629(16) 0.38689(14) 1.11832(17) 0.0863(6) Uani d . 1
N N1 0.82345(19) 0.23666(15) 1.0247(2) 0.0638(5) Uani d . 1
N N2 0.91436(18) 0.23964(15) 1.1570(2) 0.0670(6) Uani d . 1
H H2 0.9144 0.1918 1.2141 0.080 Uiso calc R 1
C C1 0.2678(3) 0.0190(2) 0.4440(3) 0.1101(10) Uani d . 1
H H1A 0.3086 -0.0487 0.4649 0.165 Uiso calc R 1
H H1B 0.2125 0.0218 0.3491 0.165 Uiso calc R 1
H H1C 0.2170 0.0301 0.4980 0.165 Uiso calc R 1
C C2 0.4509(2) 0.1095(2) 0.6048(3) 0.0722(7) Uani d . 1
C C3 0.5326(2) 0.1952(2) 0.6278(3) 0.0833(8) Uani d . 1
H H3 0.5244 0.2406 0.5564 0.100 Uiso calc R 1
C C4 0.6260(2) 0.21393(19) 0.7550(3) 0.0747(7) Uani d . 1
H H4 0.6795 0.2723 0.7689 0.090 Uiso calc R 1
C C5 0.6414(2) 0.14673(18) 0.8632(2) 0.0617(6) Uani d . 1
C C6 0.5582(3) 0.0617(2) 0.8380(3) 0.0781(7) Uani d . 1
H H6 0.5665 0.0157 0.9088 0.094 Uiso calc R 1
C C7 0.4627(3) 0.0433(2) 0.7104(3) 0.0795(8) Uani d . 1
H H7 0.4071 -0.0137 0.6965 0.095 Uiso calc R 1
C C8 0.7410(2) 0.16238(18) 0.9976(2) 0.0644(7) Uani d . 1
H H8 0.7448 0.1164 1.0670 0.077 Uiso calc R 1
C C9 1.0029(2) 0.3173(2) 1.1967(3) 0.0678(7) Uani d . 1
C C10 1.0954(3) 0.3134(2) 1.3437(3) 0.0921(9) Uani d . 1
H H10 1.0901 0.2444 1.3820 0.111 Uiso calc R 1
C C11 1.2333(3) 0.3322(3) 1.3537(3) 0.1332(13) Uani d U 1
H H11A 1.2557 0.2799 1.3015 0.200 Uiso calc R 1
H H11B 1.2920 0.3279 1.4473 0.200 Uiso calc R 1
H H11C 1.2391 0.4007 1.3186 0.200 Uiso calc R 1
C C12 1.0567(3) 0.3982(3) 1.4220(3) 0.1276(13) Uani d U 1
H H12A 1.0604 0.4657 1.3835 0.191 Uiso calc R 1
H H12B 1.1153 0.3970 1.5159 0.191 Uiso calc R 1
H H12C 0.9701 0.3852 1.4161 0.191 Uiso calc R 1
O O3 0.88004(18) 0.41283(14) 0.83391(17) 0.0768(5) Uani d D 1
H H3A 0.917(3) 0.4731(13) 0.837(3) 0.121(11) Uiso d D 1
H H3B 0.905(3) 0.386(2) 0.9159(16) 0.147(14) Uiso d D 1

loop_
_atom_site_aniso_label
_atom_site_aniso_U_11
_atom_site_aniso_U_22
_atom_site_aniso_U_33
_atom_site_aniso_U_12
_atom_site_aniso_U_13
_atom_site_aniso_U_23
O1 0.0838(13) 0.1059(15) 0.0950(15) -0.0318(11) 0.0190(12) -0.0025(11)
O2 0.0979(13) 0.0678(11) 0.0771(12) -0.0194(9) 0.0160(10) 0.0196(9)
N1 0.0636(12) 0.0576(12) 0.0679(14) 0.0022(10) 0.0228(11) 0.0047(10)
N2 0.0715(13) 0.0582(13) 0.0657(14) -0.0021(10) 0.0203(12) 0.0131(10)
C1 0.088(2) 0.116(2) 0.112(2) -0.0408(19) 0.0237(18) -0.023(2)
C2 0.0594(16) 0.0748(17) 0.0794(19) -0.0090(13) 0.0234(15) -0.0017(15)
C3 0.0695(17) 0.0817(19) 0.089(2) -0.0175(14) 0.0195(16) 0.0179(15)
C4 0.0640(16) 0.0633(16) 0.0880(19) -0.0132(12) 0.0196(15) 0.0106(14)
C5 0.0605(15) 0.0534(14) 0.0760(17) 0.0002(11) 0.0315(14) 0.0012(12)
C6 0.0850(18) 0.0704(17) 0.0829(19) -0.0131(14) 0.0365(17) 0.0089(14)
C7 0.0737(18) 0.0677(17) 0.097(2) -0.0193(13) 0.0331(17) -0.0017(16)
C8 0.0677(16) 0.0557(15) 0.0751(18) 0.0040(12) 0.0331(15) 0.0060(12)
C9 0.0714(17) 0.0540(15) 0.0742(17) -0.0011(13) 0.0239(14) 0.0095(14)
C10 0.093(2) 0.081(2) 0.081(2) -0.0171(16) 0.0100(17) 0.0248(16)
C11 0.081(2) 0.137(3) 0.146(3) 0.007(2) 0.004(2) 0.033(2)
C12 0.149(3) 0.148(3) 0.088(2) -0.042(2) 0.049(2) -0.013(2)
O3 0.1092(15) 0.0565(11) 0.0653(12) -0.0040(10) 0.0342(10) -0.0018(9)

loop_
_atom_type_symbol
_atom_type_description
_atom_type_scat_dispersion_real
_atom_type_scat_dispersion_imag
_atom_type_scat_source
C C 0.0033 0.0016 'International Tables Vol C Tables 4.2.6.8 and 6.1.1.4'
H H 0.0000 0.0000 'International Tables Vol C Tables 4.2.6.8 and 6.1.1.4'
N N 0.0061 0.0033 'International Tables Vol C Tables 4.2.6.8 and 6.1.1.4'
O O 0.0106 0.0060 'International Tables Vol C Tables 4.2.6.8 and 6.1.1.4'

loop_
_geom_angle_atom_site_label_1
_geom_angle_atom_site_label_2
_geom_angle_atom_site_label_3
_geom_angle
C2 O1 C1 118.9(2)
C8 N1 N2 115.8(2)
C9 N2 N1 120.18(19)
C9 N2 H2 119.9
N1 N2 H2 119.9
O1 C1 H1A 109.5
O1 C1 H1B 109.5
H1A C1 H1B 109.5
O1 C1 H1C 109.5
H1A C1 H1C 109.5
H1B C1 H1C 109.5
O1 C2 C7 125.3(2)
O1 C2 C3 115.2(2)
C7 C2 C3 119.5(3)
C4 C3 C2 120.7(2)
C4 C3 H3 119.6
C2 C3 H3 119.6
C3 C4 C5 120.9(2)
C3 C4 H4 119.6
C5 C4 H4 119.6
C6 C5 C4 117.4(2)
C6 C5 C8 120.2(2)
C4 C5 C8 122.4(2)
C5 C6 C7 121.9(2)
C5 C6 H6 119.0
C7 C6 H6 119.0
C2 C7 C6 119.6(2)
C2 C7 H7 120.2
C6 C7 H7 120.2
N1 C8 C5 122.7(2)
N1 C8 H8 118.7
C5 C8 H8 118.7
O2 C9 N2 121.9(2)
O2 C9 C10 122.6(2)
N2 C9 C10 115.4(2)
C9 C10 C11 109.9(2)
C9 C10 C12 108.5(2)
C11 C10 C12 110.1(3)
C9 C10 H10 109.4
C11 C10 H10 109.4
C12 C10 H10 109.4
C10 C11 H11A 109.5
C10 C11 H11B 109.5
H11A C11 H11B 109.5
C10 C11 H11C 109.5
H11A C11 H11C 109.5
H11B C11 H11C 109.5
C10 C12 H12A 109.5
C10 C12 H12B 109.5
H12A C12 H12B 109.5
C10 C12 H12C 109.5
H12A C12 H12C 109.5
H12B C12 H12C 109.5
H3A O3 H3B 110.1(15)

loop_
_geom_bond_atom_site_label_1
_geom_bond_atom_site_label_2
_geom_bond_distance
O1 C2 1.365(3)
O1 C1 1.421(3)
O2 C9 1.227(3)
N1 C8 1.274(3)
N1 N2 1.383(2)
N2 C9 1.347(3)
N2 H2 0.8600
C1 H1A 0.9600
C1 H1B 0.9600
C1 H1C 0.9600
C2 C7 1.369(3)
C2 C3 1.383(3)
C3 C4 1.375(3)
C3 H3 0.9300
C4 C5 1.390(3)
C4 H4 0.9300
C5 C6 1.385(3)
C5 C8 1.448(3)
C6 C7 1.386(3)
C6 H6 0.9300
C7 H7 0.9300
C8 H8 0.9300
C9 C10 1.507(3)
C10 C11 1.524(4)
C10 C12 1.524(4)
C10 H10 0.9800
C11 H11A 0.9600
C11 H11B 0.9600
C11 H11C 0.9600
C12 H12A 0.9600
C12 H12B 0.9600
C12 H12C 0.9600
O3 H3A 0.865(10)
O3 H3B 0.874(10)

loop_
_geom_hbond_atom_site_label_D
_geom_hbond_atom_site_label_H
_geom_hbond_atom_site_label_A
_geom_hbond_site_symmetry_A
_geom_hbond_distance_DH
_geom_hbond_distance_HA
_geom_hbond_distance_DA
_geom_hbond_angle_DHA
N2 H2 O3 4_566 0.86 1.98 2.830(2) 169.5
O3 H3A O2 3_767 0.865(10) 1.957(12) 2.807(2) 167(3)
O3 H3B O2 . 0.874(10) 2.011(16) 2.822(2) 154(2)
O3 H3B N1 . 0.874(10) 2.570(19) 3.246(3) 135(2)

loop_
_geom_torsion_atom_site_label_1
_geom_torsion_atom_site_label_2
_geom_torsion_atom_site_label_3
_geom_torsion_atom_site_label_4
_geom_torsion
C8 N1 N2 C9 -177.8(2)
C1 O1 C2 C7 7.3(4)
C1 O1 C2 C3 -173.5(2)
O1 C2 C3 C4 -178.7(2)
C7 C2 C3 C4 0.5(4)
C2 C3 C4 C5 0.7(4)
C3 C4 C5 C6 -1.0(4)
C3 C4 C5 C8 178.3(2)
C4 C5 C6 C7 0.1(4)
C8 C5 C6 C7 -179.2(2)
O1 C2 C7 C6 177.8(2)
C3 C2 C7 C6 -1.3(4)
C5 C6 C7 C2 1.1(4)
N2 N1 C8 C5 -178.47(19)
C6 C5 C8 N1 177.0(2)
C4 C5 C8 N1 -2.3(3)
N1 N2 C9 O2 -0.1(3)
N1 N2 C9 C10 179.0(2)
O2 C9 C10 C11 -46.6(4)
N2 C9 C10 C11 134.3(3)
O2 C9 C10 C12 73.9(3)
N2 C9 C10 C12 -105.3(3)

loop_
_cod_related_entry_id
_cod_related_entry_database
_cod_related_entry_code
1 ChemSpider 30655306
